data_2242144
loop_
_publ_author_name
'Cati, Dilovan S.'
'Stoeckli-Evans, Helen'

_publ_section_title
;
 The crystal structures of three pyrazine-2,5-dicarboxamides:
 three-dimensional supramolecular structures
;
_journal_issue 5
_journal_name_full 'Acta Crystallographica Section E'
_journal_page_first 729
_journal_page_last 734
_journal_paper_doi 10.1107/S2056989017005898
_journal_volume 73
_journal_year 2017
_chemical_formula_iupac 'C20 H20 N6 O2'
_chemical_formula_moiety 'C20 H20 N6 O2'
_chemical_formula_sum 'C20 H20 N6 O2'
_chemical_formula_weight 376.42
_chemical_name_systematic 3,6-Dimethyl-<i>N</i>^2^,<i>N</i>^5^-bis(pyridin-2-ylmethyl)pyrazine-2,5-dicarboxamide
_space_group_crystal_system monoclinic
_space_group_IT_number 14
_space_group_name_Hall '-P 2yn'
_space_group_name_H-M_alt 'P 1 21/n 1'
_symmetry_space_group_name_Hall '-P 2yn'
_symmetry_space_group_name_H-M 'P 1 21/n 1'
_atom_sites_solution_hydrogens mixed
_atom_sites_solution_primary direct
_atom_sites_solution_secondary difmap
_audit_creation_method SHELXL-2016/6
_cell_angle_alpha 90
_cell_angle_beta 99.834(6)
_cell_angle_gamma 90
_cell_formula_units_Z 2
_cell_length_a 8.7271(5)
_cell_length_b 5.2950(4)
_cell_length_c 20.1403(13)
_cell_measurement_reflns_used 22
_cell_measurement_temperature 293(2)
_cell_measurement_theta_max 32.00
_cell_measurement_theta_min 20.40
_cell_volume 917.01(11)
_computing_cell_refinement
;
<i>STADI4</i> (Stoe & Cie, 1997)
;
_computing_data_collection
;
<i>STADI4</i> (Stoe & Cie, 1997)
;
_computing_data_reduction
;
X-RED (Stoe & Cie, 1997)
;
_computing_molecular_graphics
;
PLATON (Spek, 2009) and Mercury (Macrae <i>et al.</i>,  2008)
;
_computing_publication_material
;
SHELXL2016 (Sheldrick, 2015), PLATON (Spek, 2009)
and publCIF (Westrip, 2010)
;
_computing_structure_refinement
;
SHELXL2014 (Sheldrick, 2015)
;
_computing_structure_solution
;
SHELXS97 (Sheldrick, 2008)
;
_diffrn_ambient_temperature 293(2)
_diffrn_measured_fraction_theta_full 1.000
_diffrn_measured_fraction_theta_max 1.000
_diffrn_measurement_device 'Stoe--Siemens AED2 four-circle'
_diffrn_measurement_method '\w/2\q scans'
_diffrn_radiation_monochromator 'plane graphite'
_diffrn_radiation_source 'fine-focus sealed tube'
_diffrn_radiation_type CuK\a
_diffrn_radiation_wavelength 1.54186
_diffrn_reflns_av_R_equivalents 0.0150
_diffrn_reflns_limit_h_max 9
_diffrn_reflns_limit_h_min -9
_diffrn_reflns_limit_k_max 5
_diffrn_reflns_limit_k_min 0
_diffrn_reflns_limit_l_max 22
_diffrn_reflns_limit_l_min -22
_diffrn_reflns_number 2576
_diffrn_reflns_theta_full 59.574
_diffrn_reflns_theta_max 59.574
_diffrn_reflns_theta_min 4.456
_diffrn_standards_decay_% 2
_diffrn_standards_interval_time 60
_diffrn_standards_number 2
_exptl_absorpt_coefficient_mu 0.754
_exptl_absorpt_correction_T_max 1.000
_exptl_absorpt_correction_T_min 0.955
_exptl_absorpt_correction_type multi-scan
_exptl_absorpt_process_details
;
(MULABS; Spek, 2009)
;
_exptl_crystal_colour colourless
_exptl_crystal_density_diffrn 1.363
_exptl_crystal_description rod
_exptl_crystal_F_000 396
_exptl_crystal_size_max 0.46
_exptl_crystal_size_mid 0.19
_exptl_crystal_size_min 0.19
_refine_diff_density_max 0.177
_refine_diff_density_min -0.124
_refine_ls_extinction_coef 0.0124(10)
_refine_ls_extinction_expression Fc^*^=kFc[1+0.001xFc^2^\l^3^/sin(2\q)]^-1/4^
_refine_ls_extinction_method
;
SHELXL2016 (Sheldrick, 2015)
;
_refine_ls_goodness_of_fit_ref 1.051
_refine_ls_hydrogen_treatment mixed
_refine_ls_matrix_type full
_refine_ls_number_parameters 133
_refine_ls_number_reflns 1345
_refine_ls_number_restraints 0
_refine_ls_restrained_S_all 1.051
_refine_ls_R_factor_all 0.0393
_refine_ls_R_factor_gt 0.0354
_refine_ls_shift/su_max 0.000
_refine_ls_shift/su_mean 0.000
_refine_ls_structure_factor_coef Fsqd
_refine_ls_weighting_details 'w=1/[\s^2^(Fo^2^)+(0.0453P)^2^+0.2943P] where P=(Fo^2^+2Fc^2^)/3'
_refine_ls_weighting_scheme calc
_refine_ls_wR_factor_gt 0.0915
_refine_ls_wR_factor_ref 0.0946
_reflns_number_gt 1226
_reflns_number_total 1345
_reflns_threshold_expression 'I > 2\s(I)'
_cod_data_source_file hb7672sup1.cif
_cod_data_source_block II
_cod_database_code 2242144
_shelx_space_group_comment
;
The symmetry employed for this shelxl refinement is uniquely defined
by the following loop, which should always be used as a source of
symmetry information in preference to the above space-group names.
They are only intended as comments.
;

loop_
_space_group_symop_operation_xyz
'x, y, z'
'-x+1/2, y+1/2, -z+1/2'
'-x, -y, -z'
'x-1/2, -y-1/2, z-1/2'

loop_
_atom_site_type_symbol
_atom_site_label
_atom_site_fract_x
_atom_site_fract_y
_atom_site_fract_z
_atom_site_U_iso_or_equiv
_atom_site_adp_type
_atom_site_calc_flag
_atom_site_occupancy
O O1 1.12510(14) 0.4700(3) 0.90448(6) 0.0615(4) Uani d 1
N N1 0.88491(14) 0.9651(3) 0.94504(6) 0.0422(4) Uani d 1
N N2 0.89518(17) 0.6199(3) 0.85116(7) 0.0466(4) Uani d 1
H H2N 0.818(2) 0.714(4) 0.8529(10) 0.061(6) Uiso d 1
N N3 0.94177(16) 0.3148(3) 0.69204(7) 0.0503(4) Uani d 1
C C1 1.01225(18) 0.8206(3) 0.95440(8) 0.0399(4) Uani d 1
C C2 0.86917(18) 1.1468(3) 0.98964(8) 0.0408(4) Uani d 1
C C3 1.01729(18) 0.6201(3) 0.90156(8) 0.0432(4) Uani d 1
C C4 0.87726(19) 0.4317(3) 0.79852(8) 0.0453(4) Uani d 1
H H4A 0.767587 0.416493 0.779865 0.054 Uiso calc 1
H H4B 0.911490 0.270168 0.818461 0.054 Uiso calc 1
C C5 0.96522(17) 0.4847(3) 0.74167(8) 0.0381(4) Uani d 1
C C6 1.06331(19) 0.6880(3) 0.74049(9) 0.0466(5) Uani d 1
H H6 1.074867 0.807192 0.774909 0.056 Uiso calc 1
C C7 1.14401(19) 0.7128(4) 0.68778(9) 0.0514(5) Uani d 1
H H7 1.210827 0.848639 0.686234 0.062 Uiso calc 1
C C8 1.1248(2) 0.5356(4) 0.63781(9) 0.0529(5) Uani d 1
H H8 1.179711 0.545797 0.602164 0.064 Uiso calc 1
C C9 1.0223(2) 0.3422(4) 0.64172(9) 0.0577(5) Uani d 1
H H9 1.008001 0.223016 0.607303 0.069 Uiso calc 1
C C10 0.7223(2) 1.3002(4) 0.97432(9) 0.0539(5) Uani d 1
H H10A 0.672121 1.267830 0.928884 0.081 Uiso calc 1
H H10B 0.747288 1.476475 0.979389 0.081 Uiso calc 1
H H10C 0.653830 1.254180 1.004892 0.081 Uiso calc 1

loop_
_atom_site_aniso_label
_atom_site_aniso_U_11
_atom_site_aniso_U_22
_atom_site_aniso_U_33
_atom_site_aniso_U_12
_atom_site_aniso_U_13
_atom_site_aniso_U_23
O1 0.0552(8) 0.0691(9) 0.0594(8) 0.0208(7) 0.0074(6) -0.0159(7)
N1 0.0423(8) 0.0466(8) 0.0392(7) 0.0049(6) 0.0106(6) -0.0015(6)
N2 0.0454(8) 0.0516(9) 0.0439(8) 0.0066(7) 0.0105(7) -0.0085(7)
N3 0.0541(9) 0.0501(9) 0.0494(8) -0.0114(7) 0.0165(7) -0.0128(7)
C1 0.0403(9) 0.0436(10) 0.0380(8) 0.0016(7) 0.0132(7) 0.0003(7)
C2 0.0405(9) 0.0431(9) 0.0406(9) 0.0035(7) 0.0125(7) 0.0016(7)
C3 0.0435(9) 0.0483(10) 0.0403(9) 0.0035(8) 0.0141(7) -0.0024(8)
C4 0.0480(9) 0.0456(10) 0.0437(9) -0.0039(8) 0.0119(7) -0.0069(8)
C5 0.0342(8) 0.0384(9) 0.0410(9) 0.0028(7) 0.0047(6) -0.0026(7)
C6 0.0479(10) 0.0429(10) 0.0486(10) -0.0050(8) 0.0071(8) -0.0064(8)
C7 0.0442(10) 0.0527(11) 0.0577(11) -0.0086(8) 0.0101(8) 0.0047(9)
C8 0.0491(10) 0.0644(12) 0.0482(10) -0.0025(9) 0.0167(8) 0.0022(9)
C9 0.0668(12) 0.0616(13) 0.0495(10) -0.0104(10) 0.0232(9) -0.0164(9)
C10 0.0476(10) 0.0573(12) 0.0553(11) 0.0116(9) 0.0047(8) -0.0047(9)

loop_
_atom_type_symbol
_atom_type_description
_atom_type_scat_dispersion_real
_atom_type_scat_dispersion_imag
_atom_type_scat_source
C C 0.0181 0.0091 'International Tables Vol C Tables 4.2.6.8 and 6.1.1.4'
H H 0.0000 0.0000 'International Tables Vol C Tables 4.2.6.8 and 6.1.1.4'
N N 0.0311 0.0180 'International Tables Vol C Tables 4.2.6.8 and 6.1.1.4'
O O 0.0492 0.0322 'International Tables Vol C Tables 4.2.6.8 and 6.1.1.4'

loop_
_geom_angle_atom_site_label_1
_geom_angle_atom_site_label_2
_geom_angle_atom_site_label_3
_geom_angle_site_symmetry_1
_geom_angle_site_symmetry_3
_geom_angle
C1 N1 C2 . . 119.67(13)
C3 N2 C4 . . 121.93(15)
C3 N2 H2N . . 120.4(14)
C4 N2 H2N . . 116.7(14)
C5 N3 C9 . . 117.48(15)
N1 C1 C2 . 3_777 121.60(14)
N1 C1 C3 . . 115.29(14)
C2 C1 C3 3_777 . 123.11(14)
N1 C2 C1 . 3_777 118.73(14)
N1 C2 C10 . . 115.57(14)
C1 C2 C10 3_777 . 125.69(15)
O1 C3 N2 . . 122.72(16)
O1 C3 C1 . . 122.48(15)
N2 C3 C1 . . 114.80(14)
N2 C4 C5 . . 115.02(14)
N2 C4 H4A . . 108.5
C5 C4 H4A . . 108.5
N2 C4 H4B . . 108.5
C5 C4 H4B . . 108.5
H4A C4 H4B . . 107.5
N3 C5 C6 . . 122.01(15)
N3 C5 C4 . . 114.19(14)
C6 C5 C4 . . 123.79(14)
C7 C6 C5 . . 119.25(16)
C7 C6 H6 . . 120.4
C5 C6 H6 . . 120.4
C8 C7 C6 . . 119.26(16)
C8 C7 H7 . . 120.4
C6 C7 H7 . . 120.4
C7 C8 C9 . . 118.03(16)
C7 C8 H8 . . 121.0
C9 C8 H8 . . 121.0
N3 C9 C8 . . 123.91(17)
N3 C9 H9 . . 118.0
C8 C9 H9 . . 118.0
C2 C10 H10A . . 109.5
C2 C10 H10B . . 109.5
H10A C10 H10B . . 109.5
C2 C10 H10C . . 109.5
H10A C10 H10C . . 109.5
H10B C10 H10C . . 109.5

loop_
_geom_bond_atom_site_label_1
_geom_bond_atom_site_label_2
_geom_bond_site_symmetry_2
_geom_bond_distance
O1 C3 . 1.2255(19)
N1 C1 . 1.336(2)
N1 C2 . 1.339(2)
N2 C3 . 1.340(2)
N2 C4 . 1.444(2)
N2 H2N . 0.85(2)
N3 C5 . 1.335(2)
N3 C9 . 1.336(2)
C1 C2 3_777 1.404(2)
C1 C3 . 1.509(2)
C2 C10 . 1.504(2)
C4 C5 . 1.510(2)
C4 H4A . 0.9700
C4 H4B . 0.9700
C5 C6 . 1.378(2)
C6 C7 . 1.377(2)
C6 H6 . 0.9300
C7 C8 . 1.365(3)
C7 H7 . 0.9300
C8 C9 . 1.371(3)
C8 H8 . 0.9300
C9 H9 . 0.9300
C10 H10A . 0.9600
C10 H10B . 0.9600
C10 H10C . 0.9600

loop_
_geom_hbond_atom_site_label_D
_geom_hbond_atom_site_label_H
_geom_hbond_atom_site_label_A
_geom_hbond_site_symmetry_A
_geom_hbond_distance_DH
_geom_hbond_distance_HA
_geom_hbond_distance_DA
_geom_hbond_angle_DHA
N2 H2N N3 2_656 0.85(2) 2.35(2) 3.097(2) 147.4(18)
C7 H7 O1 2_756 0.93 2.59 3.263(2) 130

loop_
_geom_torsion_atom_site_label_1
_geom_torsion_atom_site_label_2
_geom_torsion_atom_site_label_3
_geom_torsion_atom_site_label_4
_geom_torsion_site_symmetry_1
_geom_torsion_site_symmetry_4
_geom_torsion
C2 N1 C1 C2 . 3_777 0.3(3)
C2 N1 C1 C3 . . 179.38(14)
C1 N1 C2 C1 . 3_777 -0.3(2)
C1 N1 C2 C10 . . 179.58(15)
C4 N2 C3 O1 . . 3.9(3)
C4 N2 C3 C1 . . -176.38(14)
N1 C1 C3 O1 . . -178.22(15)
C2 C1 C3 O1 3_777 . 0.9(3)
N1 C1 C3 N2 . . 2.0(2)
C2 C1 C3 N2 3_777 . -178.88(15)
C3 N2 C4 C5 . . -83.2(2)
C9 N3 C5 C6 . . 2.7(2)
C9 N3 C5 C4 . . -176.51(16)
N2 C4 C5 N3 . . -177.14(14)
N2 C4 C5 C6 . . 3.6(2)
N3 C5 C6 C7 . . -2.3(3)
C4 C5 C6 C7 . . 176.86(15)
C5 C6 C7 C8 . . 0.1(3)
C6 C7 C8 C9 . . 1.4(3)
C5 N3 C9 C8 . . -1.1(3)
C7 C8 C9 N3 . . -1.0(3)

_cod_database_fobs_code 2242144
